data_4316637
loop_
_publ_author_name
'William Levason'
'Seema Maheshwari'
'Raju Ratnani'
'Gillian Reid'
'Michael Webster'
'Wenjian Zhang'

_publ_contact_author_address
;   School of Chemistry
    University of Southampton
    Southampton SO17 1BJ, UK
;
_publ_contact_author_email gr@soton.ac.uk
_publ_contact_author_fax '023 8059 3781'
_publ_contact_author_name 'Professor Gillian Reid'
_publ_contact_author_phone '023 8059 3609'
_publ_section_title
;
 Structural Diversity in Supramolecular Complexes of MCl3 (M = As, Sb, Bi)
 with Constrained Thio- and Seleno-Ether Ligands
;
_journal_name_full 'Inorganic Chemistry'
_journal_page_first 9036
_journal_page_last 9048
_journal_paper_doi 10.1021/ic101296e
_journal_volume 49
_journal_year 2010
_chemical_formula_moiety 'C14 H22 S4, 2(Cl3 Sb), 2(C2 H3 N)'
_chemical_formula_sum 'C18 H28 Cl6 N2 S4 Sb2'
_chemical_formula_weight 856.86
_chemical_name_systematic
; 
  1,2,4,5-tetrakis((methylthio)methyl)benzene-bis(trichloroantimony(III))
  acetonitrile solvate 
;
_space_group_IT_number 14
_space_group_name_Hall '-P 2ybc'
_symmetry_cell_setting monoclinic
_symmetry_space_group_name_Hall '-P 2ybc'
_symmetry_space_group_name_H-M 'P 1 21/c 1'
_atom_sites_solution_hydrogens geom
_atom_sites_solution_primary direct
_atom_sites_solution_secondary difmap
_audit_author_name 'Webster, M.'
_audit_creation_date 2010-04-06
_audit_creation_method 'SHELXL-97 + hand edit'
_cell_angle_alpha 90.00
_cell_angle_beta 103.820(15)
_cell_angle_gamma 90.00
_cell_formula_units_Z 2
_cell_length_a 9.546(3)
_cell_length_b 10.566(3)
_cell_length_c 15.728(3)
_cell_measurement_reflns_used 3618
_cell_measurement_temperature 120(2)
_cell_measurement_theta_max 27.48
_cell_measurement_theta_min 2.91
_cell_volume 1540.4(7)
_computing_cell_refinement 'DENZO (Otwinowski & Minor, 1997)'
_computing_data_collection 'COLLECT (Hooft, R.W.W., 1998)'
_computing_data_reduction 'DENZO (Otwinowski & Minor, 1997)'
_computing_structure_refinement 'SHELXL-97 (Sheldrick, 1997)'
_computing_structure_solution 'SHELXS-97 (Sheldrick, 1997)'
_diffrn_ambient_temperature 120(2)
_diffrn_measured_fraction_theta_full 0.988
_diffrn_measured_fraction_theta_max 0.988
_diffrn_measurement_device_type 'Bruker-Nonius 95mm CCD camera on \k-goniostat'
_diffrn_measurement_method '\f & \w scans'
_diffrn_radiation_monochromator '10cm confocal mirrors'
_diffrn_radiation_source 'Bruker-Nonius FR591 rotating anode'
_diffrn_radiation_type MoK\a
_diffrn_radiation_wavelength 0.71073
_diffrn_reflns_av_R_equivalents 0.0852
_diffrn_reflns_av_sigmaI/netI 0.0620
_diffrn_reflns_limit_h_max 12
_diffrn_reflns_limit_h_min -12
_diffrn_reflns_limit_k_max 13
_diffrn_reflns_limit_k_min -13
_diffrn_reflns_limit_l_max 20
_diffrn_reflns_limit_l_min -20
_diffrn_reflns_number 19499
_diffrn_reflns_theta_full 27.56
_diffrn_reflns_theta_max 27.56
_diffrn_reflns_theta_min 3.02
_diffrn_standards_number 0
_exptl_absorpt_coefficient_mu 2.558
_exptl_absorpt_correction_T_max 1.0000
_exptl_absorpt_correction_T_min 0.7061
_exptl_absorpt_correction_type multi-scan
_exptl_absorpt_process_details 'G.M. Sheldrick, (2007). SADABS. Version 2007/2. Bruker AXS Inc.'
_exptl_crystal_colour colourless
_exptl_crystal_density_diffrn 1.847
_exptl_crystal_density_method 'not measured'
_exptl_crystal_description block
_exptl_crystal_F_000 836
_exptl_crystal_size_max 0.08
_exptl_crystal_size_mid 0.04
_exptl_crystal_size_min 0.03
_refine_diff_density_max 1.342
_refine_diff_density_min -0.815
_refine_diff_density_rms 0.199
_refine_ls_extinction_method none
_refine_ls_goodness_of_fit_ref 1.120
_refine_ls_hydrogen_treatment constr
_refine_ls_matrix_type full
_refine_ls_number_parameters 148
_refine_ls_number_reflns 3527
_refine_ls_number_restraints 0
_refine_ls_restrained_S_all 1.120
_refine_ls_R_factor_all 0.0969
_refine_ls_R_factor_gt 0.0635
_refine_ls_shift/su_max 0.000
_refine_ls_shift/su_mean 0.000
_refine_ls_structure_factor_coef Fsqd
_refine_ls_weighting_details 'w=1/[\s^2^(Fo^2^)+(0.0000P)^2^+20.7100P] where P=(Fo^2^+2Fc^2^)/3'
_refine_ls_weighting_scheme calc
_refine_ls_wR_factor_gt 0.1139
_refine_ls_wR_factor_ref 0.1301
_reflns_number_gt 2675
_reflns_number_total 3527
_reflns_threshold_expression I>2sigma(I)
_cod_data_source_file ic101296e_si_002_08.cif
_cod_data_source_block 10sm327a
_cod_original_cell_volume 1540.5(6)
_cod_original_sg_symbol_H-M 'P 21/c'
_cod_database_code 4316637

loop_
_symmetry_equiv_pos_as_xyz
'x, y, z'
'-x, y+1/2, -z+1/2'
'-x, -y, -z'
'x, -y-1/2, z-1/2'

loop_
_atom_site_label
_atom_site_type_symbol
_atom_site_fract_x
_atom_site_fract_y
_atom_site_fract_z
_atom_site_U_iso_or_equiv
_atom_site_adp_type
_atom_site_occupancy
_atom_site_symmetry_multiplicity
_atom_site_calc_flag
_atom_site_refinement_flags
_atom_site_disorder_assembly
_atom_site_disorder_group
Sb1 Sb 0.15228(5) 0.03742(5) 0.25132(3) 0.02269(15) Uani 1 1 d . . .
Cl1 Cl 0.0635(2) -0.1775(2) 0.22019(15) 0.0393(5) Uani 1 1 d . . .
Cl2 Cl 0.3464(2) -0.04784(19) 0.36838(12) 0.0309(4) Uani 1 1 d . . .
Cl3 Cl 0.2917(2) 0.0329(2) 0.14507(13) 0.0328(4) Uani 1 1 d . . .
S1 S 0.3332(2) 0.2785(2) 0.29260(14) 0.0343(5) Uani 1 1 d . . .
S2 S 0.9176(2) 0.4434(2) 0.58647(13) 0.0295(4) Uani 1 1 d . . .
C1 C 0.5159(10) 0.2305(10) 0.3069(7) 0.047(2) Uani 1 1 d . . .
H1A H 0.5798 0.2977 0.3367 0.071 Uiso 1 1 calc R . .
H1B H 0.5358 0.2141 0.2496 0.071 Uiso 1 1 calc R . .
H1C H 0.5328 0.1532 0.3423 0.071 Uiso 1 1 calc R . .
C2 C 0.3216(8) 0.2975(7) 0.4048(5) 0.0256(16) Uani 1 1 d . . .
H2A H 0.2196 0.3127 0.4057 0.031 Uiso 1 1 calc R . .
H2B H 0.3521 0.2176 0.4367 0.031 Uiso 1 1 calc R . .
C3 C 0.4125(8) 0.4046(7) 0.4528(5) 0.0228(15) Uani 1 1 d . . .
C4 C 0.5357(7) 0.3756(7) 0.5169(5) 0.0198(14) Uani 1 1 d . . .
H4 H 0.5597 0.2891 0.5287 0.024 Uiso 1 1 calc R . .
C5 C 0.6251(7) 0.4672(7) 0.5643(4) 0.0209(14) Uani 1 1 d . . .
C6 C 0.7590(7) 0.4312(7) 0.6316(5) 0.0222(16) Uani 1 1 d . . .
H6A H 0.7497 0.3434 0.6514 0.027 Uiso 1 1 calc R . .
H6B H 0.7706 0.4878 0.6830 0.027 Uiso 1 1 calc R . .
C7 C 0.9067(10) 0.2983(9) 0.5261(6) 0.038(2) Uani 1 1 d . . .
H7A H 0.9063 0.2266 0.5656 0.057 Uiso 1 1 calc R . .
H7B H 0.9901 0.2914 0.5002 0.057 Uiso 1 1 calc R . .
H7C H 0.8178 0.2975 0.4795 0.057 Uiso 1 1 calc R . .
N1 N 0.0257(10) 0.5236(10) 0.1189(6) 0.061(3) Uani 1 1 d . . .
C8 C 0.1251(11) 0.4838(10) 0.1017(6) 0.047(2) Uani 1 1 d . . .
C9 C 0.2487(13) 0.4267(15) 0.0774(8) 0.075(4) Uani 1 1 d . . .
H9A H 0.2364 0.3346 0.0738 0.112 Uiso 1 1 calc R . .
H9B H 0.3369 0.4473 0.1217 0.112 Uiso 1 1 calc R . .
H9C H 0.2561 0.4596 0.0204 0.112 Uiso 1 1 calc R . .

loop_
_atom_site_aniso_label
_atom_site_aniso_U_11
_atom_site_aniso_U_22
_atom_site_aniso_U_33
_atom_site_aniso_U_23
_atom_site_aniso_U_13
_atom_site_aniso_U_12
Sb1 0.0217(2) 0.0230(3) 0.0226(3) 0.0007(2) 0.00383(17) -0.0002(2)
Cl1 0.0375(11) 0.0242(10) 0.0459(12) 0.0048(9) -0.0105(9) -0.0081(8)
Cl2 0.0286(9) 0.0276(10) 0.0308(10) 0.0035(8) -0.0037(7) -0.0004(8)
Cl3 0.0326(10) 0.0385(11) 0.0306(10) -0.0092(9) 0.0139(8) -0.0030(9)
S1 0.0377(11) 0.0319(11) 0.0331(11) -0.0058(9) 0.0084(9) -0.0052(9)
S2 0.0244(9) 0.0312(11) 0.0295(10) 0.0007(9) -0.0002(8) 0.0021(8)
C1 0.043(5) 0.045(6) 0.059(6) -0.012(5) 0.023(5) -0.008(4)
C2 0.027(4) 0.025(4) 0.022(4) 0.000(3) 0.001(3) -0.002(3)
C3 0.022(4) 0.022(4) 0.024(4) -0.001(3) 0.006(3) -0.002(3)
C4 0.024(3) 0.016(3) 0.022(4) 0.004(3) 0.010(3) 0.003(3)
C5 0.022(3) 0.023(4) 0.019(3) 0.002(3) 0.006(3) 0.002(3)
C6 0.015(3) 0.033(4) 0.017(3) 0.001(3) 0.002(3) 0.004(3)
C7 0.038(5) 0.034(5) 0.041(5) 0.001(4) 0.010(4) 0.004(4)
N1 0.053(5) 0.069(7) 0.068(6) -0.019(5) 0.029(5) -0.011(5)
C8 0.050(6) 0.056(7) 0.039(5) -0.010(5) 0.017(5) -0.008(5)
C9 0.062(7) 0.107(12) 0.058(7) 0.006(7) 0.018(6) 0.000(7)

loop_
_atom_type_symbol
_atom_type_description
_atom_type_scat_dispersion_real
_atom_type_scat_dispersion_imag
_atom_type_scat_source
C C 0.0033 0.0016 'International Tables Vol C Tables 4.2.6.8 and 6.1.1.4'
H H 0.0000 0.0000 'International Tables Vol C Tables 4.2.6.8 and 6.1.1.4'
N N 0.0061 0.0033 'International Tables Vol C Tables 4.2.6.8 and 6.1.1.4'
S S 0.1246 0.1234 'International Tables Vol C Tables 4.2.6.8 and 6.1.1.4'
Cl Cl 0.1484 0.1585 'International Tables Vol C Tables 4.2.6.8 and 6.1.1.4'
Sb Sb -0.5866 1.5461 'International Tables Vol C Tables 4.2.6.8 and 6.1.1.4'

loop_
_geom_angle_atom_site_label_1
_geom_angle_atom_site_label_2
_geom_angle_atom_site_label_3
_geom_angle
_geom_angle_site_symmetry_1
_geom_angle_site_symmetry_3
_geom_angle_publ_flag
Cl3 Sb1 Cl1 93.80(8) . . ?
Cl3 Sb1 Cl2 94.07(7) . . ?
Cl1 Sb1 Cl2 88.43(7) . . ?
Cl3 Sb1 N1 175.9(2) . 2_545 ?
Cl1 Sb1 N1 82.1(2) . 2_545 ?
Cl2 Sb1 N1 85.38(19) . 2_545 ?
Cl3 Sb1 S2 79.71(7) . 4_465 ?
Cl1 Sb1 S2 74.74(6) . 4_465 ?
Cl2 Sb1 S2 161.50(7) . 4_465 ?
N1 Sb1 S2 99.6(2) 2_545 4_465 ?
Cl3 Sb1 S1 77.47(7) . . ?
Cl1 Sb1 S1 166.41(7) . . ?
Cl2 Sb1 S1 81.91(7) . . ?
N1 Sb1 S1 106.5(2) 2_545 . ?
S2 Sb1 S1 113.22(6) 4_465 . ?
C1 S1 C2 101.3(4) . . ?
C1 S1 Sb1 106.1(3) . . ?
C2 S1 Sb1 97.9(3) . . ?
C7 S2 C6 101.4(4) . . ?
S1 C1 H1A 109.5 . . ?
S1 C1 H1B 109.5 . . ?
H1A C1 H1B 109.5 . . ?
S1 C1 H1C 109.5 . . ?
H1A C1 H1C 109.5 . . ?
H1B C1 H1C 109.5 . . ?
C3 C2 S1 114.1(5) . . ?
C3 C2 H2A 108.7 . . ?
S1 C2 H2A 108.7 . . ?
C3 C2 H2B 108.7 . . ?
S1 C2 H2B 108.7 . . ?
H2A C2 H2B 107.6 . . ?
C4 C3 C5 118.9(7) . 3_666 ?
C4 C3 C2 118.9(7) . . ?
C5 C3 C2 122.2(7) 3_666 . ?
C5 C4 C3 122.9(7) . . ?
C5 C4 H4 118.6 . . ?
C3 C4 H4 118.6 . . ?
C4 C5 C3 118.2(6) . 3_666 ?
C4 C5 C6 121.0(7) . . ?
C3 C5 C6 120.8(7) 3_666 . ?
C5 C6 S2 110.7(5) . . ?
C5 C6 H6A 109.5 . . ?
S2 C6 H6A 109.5 . . ?
C5 C6 H6B 109.5 . . ?
S2 C6 H6B 109.5 . . ?
H6A C6 H6B 108.1 . . ?
S2 C7 H7A 109.5 . . ?
S2 C7 H7B 109.5 . . ?
H7A C7 H7B 109.5 . . ?
S2 C7 H7C 109.5 . . ?
H7A C7 H7C 109.5 . . ?
H7B C7 H7C 109.5 . . ?
N1 C8 C9 176.9(12) . . ?
C8 C9 H9A 109.5 . . ?
C8 C9 H9B 109.5 . . ?
H9A C9 H9B 109.5 . . ?
C8 C9 H9C 109.5 . . ?
H9A C9 H9C 109.5 . . ?
H9B C9 H9C 109.5 . . ?

loop_
_geom_bond_atom_site_label_1
_geom_bond_atom_site_label_2
_geom_bond_distance
_geom_bond_site_symmetry_2
_geom_bond_publ_flag
Sb1 Cl3 2.3722(19) . ?
Sb1 Cl1 2.433(2) . ?
Sb1 Cl2 2.4506(19) . ?
Sb1 N1 2.955(9) 2_545 ?
Sb1 S2 3.001(2) 4_465 ?
Sb1 S1 3.059(2) . ?
S1 C1 1.778(9) . ?
S1 C2 1.806(8) . ?
S2 C7 1.793(9) . ?
S2 C6 1.824(7) . ?
C1 H1A 0.9800 . ?
C1 H1B 0.9800 . ?
C1 H1C 0.9800 . ?
C2 C3 1.513(10) . ?
C2 H2A 0.9900 . ?
C2 H2B 0.9900 . ?
C3 C4 1.387(10) . ?
C3 C5 1.411(10) 3_666 ?
C4 C5 1.384(10) . ?
C4 H4 0.9500 . ?
C5 C3 1.411(10) 3_666 ?
C5 C6 1.501(9) . ?
C6 H6A 0.9900 . ?
C6 H6B 0.9900 . ?
C7 H7A 0.9800 . ?
C7 H7B 0.9800 . ?
C7 H7C 0.9800 . ?
N1 C8 1.128(12) . ?
C8 C9 1.456(15) . ?
C9 H9A 0.9800 . ?
C9 H9B 0.9800 . ?
C9 H9C 0.9800 . ?

loop_
_geom_torsion_atom_site_label_1
_geom_torsion_atom_site_label_2
_geom_torsion_atom_site_label_3
_geom_torsion_atom_site_label_4
_geom_torsion
_geom_torsion_site_symmetry_1
_geom_torsion_site_symmetry_2
_geom_torsion_site_symmetry_3
_geom_torsion_site_symmetry_4
_geom_torsion_publ_flag
C1 S1 C2 C3 66.4(7) . . . . ?
C7 S2 C6 C5 -80.0(6) . . . . ?
